data_4077770
loop_
_publ_author_name
'Vicente, Jos\'e'
'Chicote, Mar\'ia-Teresa'
'MacBeath, Calum'
'Fern\'andez-Baeza, Juan'
'Bautista, Delia'

_publ_section_title
;
 Nucleophilic Attack of Carbonyl-Stabilized Phosphorus Ylides on
 1,5-Cyclooctadiene Complexes of Palladium and Platinum
;
_journal_issue 14
_journal_name_full Organometallics
_journal_page_first 2677
_journal_paper_doi 10.1021/om9901022
_journal_volume 18
_journal_year 1999
_chemical_formula_sum 'C32 H31 Cl11 D3 O2 P Pt'
_chemical_formula_weight 1069.60
_chemical_name_systematic
; 
 ? 
;
_space_group_IT_number 61
_symmetry_cell_setting orthorhombic
_symmetry_space_group_name_Hall '-P 2ac 2ab'
_symmetry_space_group_name_H-M 'P b c a'
_atom_sites_solution_hydrogens geom
_atom_sites_solution_primary Patterson
_atom_sites_solution_secondary difmap
_audit_creation_method SHELXL
_cell_angle_alpha 90.00
_cell_angle_beta 90.00
_cell_angle_gamma 90.00
_cell_formula_units_Z 8
_cell_length_a 17.7921(13)
_cell_length_b 18.3983(15)
_cell_length_c 25.016(2)
_cell_measurement_reflns_used 64
_cell_measurement_temperature 173(2)
_cell_measurement_theta_max 12.9
_cell_measurement_theta_min 5.06
_cell_volume 8188.8(11)
_computing_cell_refinement 'Siemens XSCANS'
_computing_data_collection 'Siemens XSCANS'
_computing_data_reduction 'Siemens XSCANS'
_computing_molecular_graphics 'Siemens SHELXTL'
_computing_publication_material 'Siemens SHELXTL'
_computing_structure_refinement 'SHELXL-93 (Sheldrick, 1993)'
_computing_structure_solution 'SHELXS-86 (Sheldrick, 1990)'
_diffrn_ambient_temperature 173(2)
_diffrn_measurement_device 'Siemens P4'
_diffrn_measurement_method \w-scans
_diffrn_radiation_monochromator graphite
_diffrn_radiation_source 'fine-focus sealed tube'
_diffrn_radiation_type MoK\a
_diffrn_radiation_wavelength 0.71073
_diffrn_reflns_av_R_equivalents 0.0365
_diffrn_reflns_av_sigmaI/netI 0.0649
_diffrn_reflns_limit_h_max 21
_diffrn_reflns_limit_h_min 0
_diffrn_reflns_limit_k_max 21
_diffrn_reflns_limit_k_min -21
_diffrn_reflns_limit_l_max 0
_diffrn_reflns_limit_l_min -29
_diffrn_reflns_number 7582
_diffrn_reflns_theta_max 25.00
_diffrn_reflns_theta_min 3.02
_diffrn_standards_decay_% 0.3
_diffrn_standards_interval_count 247
_diffrn_standards_number 3
_exptl_absorpt_coefficient_mu 4.213
_exptl_absorpt_correction_T_max 0.9420
_exptl_absorpt_correction_T_min 0.6380
_exptl_absorpt_correction_type Psi-scans
_exptl_crystal_colour colourless
_exptl_crystal_density_diffrn 1.735
_exptl_crystal_description prism
_exptl_crystal_F_000 4176
_exptl_crystal_size_max 0.60
_exptl_crystal_size_mid 0.26
_exptl_crystal_size_min 0.24
_refine_diff_density_max 1.579
_refine_diff_density_min -2.615
_refine_diff_density_rms 0.177
_refine_ls_extinction_method none
_refine_ls_goodness_of_fit_all 1.036
_refine_ls_goodness_of_fit_obs 1.116
_refine_ls_hydrogen_treatment riding
_refine_ls_matrix_type full
_refine_ls_number_parameters 419
_refine_ls_number_reflns 7187
_refine_ls_number_restraints 322
_refine_ls_restrained_S_all 1.019
_refine_ls_restrained_S_obs 1.087
_refine_ls_R_factor_all 0.0998
_refine_ls_R_factor_obs 0.0613
_refine_ls_shift/esd_max -0.001
_refine_ls_shift/esd_mean 0.000
_refine_ls_structure_factor_coef Fsqd
_refine_ls_weighting_details 'w=1/[\s^2^(Fo^2^)+(0.0568P)^2^+112.1752P] where P=(Fo^2^+2Fc^2^)/3'
_refine_ls_weighting_scheme calc
_refine_ls_wR_factor_all 0.1509
_refine_ls_wR_factor_obs 0.1321
_reflns_number_observed 4857
_reflns_number_total 7187
_reflns_observed_criterion >2sigma(I)
_cod_data_source_file om9901022.cif
_cod_data_source_block cmb04new_compound_1a
_cod_depositor_comments
;
The following automatic conversions were performed:

'_refine_ls_weighting_scheme' value 'calc
w=1/[\s^2^(Fo^2^)+(0.0568P)^2^+112.1752P] where P=(Fo^2^+2Fc^2^)/3'
was changed to 'calc'. New tag '_refine_ls_weighting_details' was
created. The value of the new tag was set to
'w=1/[\s^2^(Fo^2^)+(0.0568P)^2^+112.1752P] where P=(Fo^2^+2Fc^2^)/3'.

Automatic conversion script
Id: cif_fix_values 3143 2015-03-26 13:38:13Z robertas 
;
_cod_original_cell_volume 8188.7(11)
_cod_original_sg_symbol_H-M Pbca
_cod_original_formula_sum 'C32 H31 D3 Cl11 O2 P Pt'
_cod_database_code 4077770

loop_
_symmetry_equiv_pos_as_xyz
'x, y, z'
'-x+1/2, -y, z+1/2'
'-x, y+1/2, -z+1/2'
'x+1/2, -y+1/2, -z'
'-x, -y, -z'
'x-1/2, y, -z-1/2'
'x, -y-1/2, z-1/2'
'-x-1/2, y-1/2, z'

loop_
_atom_site_aniso_label
_atom_site_aniso_U_11
_atom_site_aniso_U_22
_atom_site_aniso_U_33
_atom_site_aniso_U_23
_atom_site_aniso_U_13
_atom_site_aniso_U_12
Pt 0.0208(2) 0.0234(2) 0.0186(2) -0.0033(2) 0.0029(2) -0.0019(2)
Cl1 0.0194(12) 0.0302(13) 0.0289(13) -0.0005(12) 0.0028(12) -0.0020(10)
Cl2 0.0392(15) 0.051(2) 0.0176(12) -0.0066(12) 0.0063(12) -0.011(2)
P 0.0226(13) 0.0180(13) 0.0159(12) 0.0001(11) -0.0004(11) -0.0007(11)
O1 0.052(5) 0.024(4) 0.029(4) 0.006(3) 0.007(4) 0.000(4)
O2 0.039(4) 0.038(5) 0.030(4) 0.004(4) 0.016(3) 0.002(4)
C1 0.020(5) 0.027(5) 0.015(5) 0.002(4) -0.002(4) 0.005(4)
C2 0.022(4) 0.025(5) 0.014(4) -0.002(4) -0.003(4) 0.003(4)
C3 0.028(5) 0.036(6) 0.015(4) -0.002(4) 0.002(4) -0.003(5)
C4 0.032(5) 0.053(7) 0.013(5) -0.004(5) 0.000(4) -0.005(5)
C5 0.033(5) 0.057(6) 0.014(4) -0.010(5) -0.014(5) -0.005(5)
C6 0.032(5) 0.043(6) 0.024(6) -0.009(5) 0.008(5) -0.016(5)
C7 0.036(6) 0.028(6) 0.050(7) -0.016(5) 0.016(5) -0.009(5)
C8 0.026(5) 0.023(5) 0.043(7) -0.001(5) 0.009(5) -0.002(5)
C9 0.019(4) 0.025(5) 0.017(4) 0.000(4) 0.000(4) 0.004(4)
C10 0.018(5) 0.032(5) 0.018(5) -0.001(4) -0.005(4) -0.004(4)
C11 0.072(10) 0.063(9) 0.041(8) 0.010(7) 0.032(7) -0.004(8)
C12 0.024(5) 0.019(5) 0.019(5) 0.002(4) -0.008(4) -0.004(4)
C13 0.022(5) 0.032(6) 0.028(6) -0.013(5) -0.002(4) -0.001(4)
C14 0.033(6) 0.027(6) 0.041(7) -0.008(5) -0.007(5) -0.010(4)
C15 0.023(5) 0.035(6) 0.044(6) 0.009(5) -0.005(5) -0.006(5)
C16 0.026(5) 0.038(6) 0.043(7) 0.001(5) 0.003(5) 0.001(5)
C17 0.033(5) 0.018(5) 0.037(6) 0.002(5) 0.001(5) 0.005(4)
C21 0.020(5) 0.021(5) 0.024(5) -0.004(4) 0.001(4) -0.006(4)
C22 0.040(6) 0.021(5) 0.029(6) -0.002(4) 0.005(5) -0.003(4)
C23 0.039(6) 0.029(6) 0.036(6) -0.002(5) 0.018(5) -0.002(5)
C24 0.033(6) 0.028(6) 0.042(6) -0.014(5) -0.003(5) 0.006(5)
C25 0.037(6) 0.022(5) 0.032(6) -0.004(4) -0.010(5) 0.002(4)
C26 0.036(6) 0.023(5) 0.024(5) -0.003(4) -0.002(5) -0.004(4)
C31 0.035(6) 0.026(5) 0.016(4) 0.008(4) -0.008(4) -0.004(5)
C32 0.113(12) 0.032(6) 0.032(6) 0.002(5) -0.030(8) 0.004(8)
C33 0.136(14) 0.050(7) 0.026(6) -0.002(6) -0.041(8) 0.024(9)
C34 0.090(10) 0.044(6) 0.022(5) 0.010(5) -0.009(6) 0.018(8)
C35 0.072(9) 0.029(6) 0.028(6) 0.004(4) -0.002(6) 0.011(6)
C36 0.034(6) 0.029(5) 0.023(5) 0.002(4) 0.003(5) 0.012(5)
C99 0.056(9) 0.078(11) 0.032(7) 0.007(7) -0.009(6) 0.008(8)
Cl3 0.126(4) 0.105(4) 0.066(3) 0.027(3) -0.022(3) -0.050(3)
Cl4 0.068(3) 0.108(4) 0.079(3) 0.019(3) 0.012(2) 0.024(3)
Cl5 0.046(2) 0.104(3) 0.041(2) 0.017(2) -0.004(2) -0.004(2)
C98 0.081(11) 0.058(9) 0.031(7) 0.005(7) 0.010(7) -0.001(8)
Cl6 0.211(8) 0.275(10) 0.071(4) 0.004(5) -0.005(4) -0.157(8)
Cl7 0.291(9) 0.171(6) 0.052(3) 0.012(4) 0.029(4) 0.158(7)
Cl8 0.147(5) 0.081(3) 0.052(2) 0.032(2) 0.012(3) 0.020(3)
Cl9 0.075(3) 0.190(7) 0.114(4) 0.090(5) -0.013(3) -0.028(4)
Cl10 0.081(3) 0.112(5) 0.187(6) 0.072(5) -0.010(4) -0.031(3)
Cl11 0.279(12) 0.216(10) 0.168(8) 0.041(7) 0.114(8) -0.059(9)

loop_
_atom_site_label
_atom_site_type_symbol
_atom_site_fract_x
_atom_site_fract_y
_atom_site_fract_z
_atom_site_U_iso_or_equiv
_atom_site_thermal_displace_type
_atom_site_occupancy
_atom_site_calc_flag
_atom_site_refinement_flags
Pt Pt 0.45425(2) 0.69868(2) 0.733671(15) 0.02093(13) Uani 1 d .
Cl1 Cl 0.58789(13) 0.72817(14) 0.73095(11) 0.0262(5) Uani 1 d .
Cl2 Cl 0.4575(2) 0.6667(2) 0.64347(10) 0.0359(7) Uani 1 d .
P P 0.21639(15) 0.54894(14) 0.69973(10) 0.0188(5) Uani 1 d .
O1 O 0.2327(5) 0.4771(4) 0.8101(3) 0.035(2) Uani 1 d U
O2 O 0.1612(4) 0.5686(4) 0.8403(3) 0.036(2) Uani 1 d U
C1 C 0.3408(5) 0.6804(5) 0.7393(4) 0.021(2) Uani 1 d U
H1 H 0.3223(5) 0.6706(5) 0.7022(4) 0.025 Uiso 1 calc R
C2 C 0.3198(5) 0.6149(5) 0.7729(4) 0.020(2) Uani 1 d U
H2 H 0.3520(5) 0.5732(5) 0.7615(4) 0.024 Uiso 1 calc R
C3 C 0.3334(6) 0.6281(6) 0.8328(4) 0.027(2) Uani 1 d U
H3A H 0.3052(6) 0.6719(6) 0.8441(4) 0.032 Uiso 1 calc R
H3B H 0.3137(6) 0.5862(6) 0.8534(4) 0.032 Uiso 1 calc R
C4 C 0.4164(6) 0.6384(7) 0.8460(4) 0.032(2) Uani 1 d U
H4A H 0.4204(6) 0.6456(7) 0.8851(4) 0.039 Uiso 1 calc R
H4B H 0.4424(6) 0.5922(7) 0.8376(4) 0.039 Uiso 1 calc R
C5 C 0.4592(6) 0.6982(7) 0.8197(4) 0.035(2) Uani 1 d U
H5 H 0.5121(6) 0.7013(7) 0.8331(4) 0.042 Uiso 1 calc R
C6 C 0.4335(6) 0.7651(7) 0.8001(4) 0.033(2) Uani 1 d U
H6 H 0.4707(6) 0.8054(7) 0.8043(4) 0.040 Uiso 1 calc R
C7 C 0.3517(6) 0.7909(6) 0.8010(5) 0.038(3) Uani 1 d U
H7A H 0.3500(6) 0.8442(6) 0.7954(5) 0.046 Uiso 1 calc R
H7B H 0.3293(6) 0.7803(6) 0.8363(5) 0.046 Uiso 1 calc R
C8 C 0.3056(6) 0.7529(6) 0.7571(5) 0.031(2) Uani 1 d U
H8A H 0.3016(6) 0.7856(6) 0.7258(5) 0.037 Uiso 1 calc R
H8B H 0.2542(6) 0.7437(6) 0.7706(5) 0.037 Uiso 1 calc R
C9 C 0.2355(5) 0.5927(5) 0.7642(4) 0.020(2) Uani 1 d U
H9 H 0.2033(5) 0.6371(5) 0.7674(4) 0.024 Uiso 1 calc R
C10 C 0.2116(5) 0.5377(6) 0.8073(4) 0.023(2) Uani 1 d U
C11 C 0.1338(8) 0.5203(8) 0.8820(5) 0.058(4) Uani 1 d U
H11A H 0.0974(8) 0.5463(8) 0.9044(5) 0.070 Uiso 1 calc R
H11B H 0.1761(8) 0.5041(8) 0.9041(5) 0.070 Uiso 1 calc R
H11C H 0.1093(8) 0.4781(8) 0.8656(5) 0.070 Uiso 1 calc R
C12 C 0.1344(5) 0.4953(5) 0.7072(4) 0.021(2) Uani 1 d U
C13 C 0.1273(6) 0.4270(6) 0.6812(4) 0.027(2) Uani 1 d U
H13 H 0.1687(6) 0.4077(6) 0.6618(4) 0.033 Uiso 1 calc R
C14 C 0.0609(6) 0.3885(6) 0.6838(5) 0.034(3) Uani 1 d U
H14 H 0.0564(6) 0.3427(6) 0.6665(5) 0.040 Uiso 1 calc R
C15 C 0.0000(6) 0.4178(6) 0.7122(5) 0.034(2) Uani 1 d U
H15 H -0.0457(6) 0.3913(6) 0.7145(5) 0.041 Uiso 1 calc R
C16 C 0.0060(6) 0.4841(6) 0.7367(5) 0.036(3) Uani 1 d U
H16 H -0.0356(6) 0.5036(6) 0.7558(5) 0.043 Uiso 1 calc R
C17 C 0.0719(6) 0.5225(6) 0.7336(5) 0.030(2) Uani 1 d U
H17 H 0.0749(6) 0.5690(6) 0.7500(5) 0.036 Uiso 1 calc R
C21 C 0.2947(5) 0.4943(5) 0.6786(4) 0.022(2) Uani 1 d U
C22 C 0.3426(6) 0.5196(6) 0.6398(4) 0.030(2) Uani 1 d U
H22 H 0.3334(6) 0.5653(6) 0.6235(4) 0.036 Uiso 1 calc R
C23 C 0.4041(6) 0.4791(6) 0.6242(5) 0.034(3) Uani 1 d U
H23 H 0.4374(6) 0.4977(6) 0.5978(5) 0.041 Uiso 1 calc R
C24 C 0.4173(6) 0.4135(6) 0.6460(5) 0.035(2) Uani 1 d U
H24 H 0.4588(6) 0.3852(6) 0.6342(5) 0.041 Uiso 1 calc R
C25 C 0.3697(6) 0.3867(6) 0.6863(4) 0.031(2) Uani 1 d U
H25 H 0.3794(6) 0.3407(6) 0.7021(4) 0.037 Uiso 1 calc R
C26 C 0.3089(6) 0.4273(6) 0.7030(4) 0.028(2) Uani 1 d U
H26 H 0.2772(6) 0.4100(6) 0.7308(4) 0.033 Uiso 1 calc R
C31 C 0.1943(6) 0.6118(6) 0.6467(4) 0.026(2) Uani 1 d U
C32 C 0.1771(9) 0.5798(7) 0.5974(5) 0.059(4) Uani 1 d U
H32 H 0.1815(9) 0.5288(7) 0.5925(5) 0.070 Uiso 1 calc R
C33 C 0.1533(10) 0.6241(8) 0.5559(5) 0.071(5) Uani 1 d U
H33 H 0.1404(10) 0.6031(8) 0.5224(5) 0.085 Uiso 1 calc R
C34 C 0.1483(8) 0.6972(7) 0.5626(5) 0.052(4) Uani 1 d U
H34 H 0.1331(8) 0.7269(7) 0.5335(5) 0.063 Uiso 1 calc R
C35 C 0.1649(8) 0.7287(7) 0.6108(5) 0.043(3) Uani 1 d U
H35 H 0.1605(8) 0.7798(7) 0.6154(5) 0.051 Uiso 1 calc R
C36 C 0.1881(6) 0.6848(6) 0.6532(4) 0.029(2) Uani 1 d U
H36 H 0.1997(6) 0.7062(6) 0.6868(4) 0.035 Uiso 1 calc R
C99 C 0.1183(6) 0.7115(7) 0.3931(5) 0.055(4) Uani 1 d D
H99 H 0.0928(6) 0.7331(7) 0.3613(5) 0.066 Uiso 1 calc R
Cl3 Cl 0.1683(3) 0.7804(3) 0.4247(2) 0.099(2) Uani 1 d D
Cl4 Cl 0.1778(2) 0.6426(3) 0.3703(2) 0.0849(14) Uani 1 d D
Cl5 Cl 0.0487(2) 0.6775(2) 0.43530(14) 0.0638(11) Uani 1 d D
C98 C 0.4347(7) 0.6596(7) 0.5020(5) 0.057(4) Uani 1 d D
H98 H 0.4428(7) 0.6878(7) 0.5357(5) 0.068 Uiso 1 calc R
Cl6 Cl 0.3473(4) 0.6190(5) 0.5047(2) 0.185(4) Uani 1 d D
Cl7 Cl 0.5032(5) 0.5945(4) 0.4968(2) 0.171(4) Uani 1 d D
Cl8 Cl 0.4402(3) 0.7191(3) 0.4479(2) 0.093(2) Uani 1 d D
C97 C 0.6915(9) 0.3536(10) 0.9811(8) 0.125(8) Uiso 1 d D
H97 H 0.7050(9) 0.3207(10) 1.0114(8) 0.150 Uiso 1 calc R
Cl9 Cl 0.6564(3) 0.3016(4) 0.9296(2) 0.126(3) Uani 1 d D
Cl10 Cl 0.7732(3) 0.4005(3) 0.9604(3) 0.127(2) Uani 1 d D
Cl11 Cl 0.6233(6) 0.4156(5) 1.0033(4) 0.221(5) Uani 1 d D

loop_
_atom_type_symbol
_atom_type_description
_atom_type_scat_dispersion_real
_atom_type_scat_dispersion_imag
_atom_type_scat_source
C C 0.0033 0.0016 'International Tables Vol C Tables 4.2.6.8 and 6.1.1.4'
H H 0.0000 0.0000 'International Tables Vol C Tables 4.2.6.8 and 6.1.1.4'
O O 0.0106 0.0060 'International Tables Vol C Tables 4.2.6.8 and 6.1.1.4'
P P 0.1023 0.0942 'International Tables Vol C Tables 4.2.6.8 and 6.1.1.4'
Cl Cl 0.1484 0.1585 'International Tables Vol C Tables 4.2.6.8 and 6.1.1.4'
Pt Pt -1.7033 8.3905 'International Tables Vol C Tables 4.2.6.8 and 6.1.1.4'

loop_
_geom_angle_atom_site_label_1
_geom_angle_atom_site_label_2
_geom_angle_atom_site_label_3
_geom_angle
C1 Pt C6 82.4(4)
C1 Pt C5 88.4(4)
C6 Pt C5 38.5(4)
C1 Pt Cl2 92.8(3)
C6 Pt Cl2 156.7(3)
C5 Pt Cl2 164.7(4)
C1 Pt Cl1 175.9(3)
C6 Pt Cl1 93.7(3)
C5 Pt Cl1 89.4(3)
Cl2 Pt Cl1 90.29(10)
C12 P C21 111.0(5)
C12 P C31 104.8(5)
C21 P C31 108.1(5)
C12 P C9 107.7(4)
C21 P C9 111.1(4)
C31 P C9 113.9(5)
C10 O2 C11 113.9(9)
C2 C1 C8 115.3(8)
C2 C1 Pt 114.3(6)
C8 C1 Pt 106.2(6)
C1 C2 C3 112.1(8)
C1 C2 C9 111.4(8)
C3 C2 C9 109.1(8)
C4 C3 C2 112.5(8)
C5 C4 C3 119.4(10)
C6 C5 C4 129.4(11)
C6 C5 Pt 68.6(6)
C4 C5 Pt 115.0(7)
C5 C6 C7 125.3(10)
C5 C6 Pt 72.9(6)
C7 C6 Pt 111.0(7)
C6 C7 C8 110.8(9)
C7 C8 C1 112.6(9)
C10 C9 C2 109.7(8)
C10 C9 P 106.0(7)
C2 C9 P 114.4(6)
O1 C10 O2 125.2(10)
O1 C10 C9 125.1(9)
O2 C10 C9 109.6(9)
C17 C12 C13 117.8(9)
C17 C12 P 120.6(8)
C13 C12 P 121.1(8)
C14 C13 C12 120.5(10)
C13 C14 C15 119.2(10)
C16 C15 C14 120.6(10)
C15 C16 C17 120.0(11)
C16 C17 C12 121.8(10)
C22 C21 C26 119.6(10)
C22 C21 P 120.0(8)
C26 C21 P 120.4(8)
C21 C22 C23 120.7(10)
C24 C23 C22 120.5(11)
C23 C24 C25 120.0(11)
C26 C25 C24 120.0(10)
C25 C26 C21 119.2(10)
C36 C31 C32 120.2(10)
C36 C31 P 124.3(8)
C32 C31 P 115.2(9)
C33 C32 C31 118.7(12)
C34 C33 C32 120.5(12)
C33 C34 C35 120.9(12)
C34 C35 C36 119.2(12)
C31 C36 C35 120.4(11)
Cl3 C99 Cl5 110.5(7)
Cl3 C99 Cl4 111.6(7)
Cl5 C99 Cl4 111.7(7)
Cl7 C98 Cl6 109.9(8)
Cl7 C98 Cl8 109.9(7)
Cl6 C98 Cl8 110.7(7)
Cl9 C97 Cl11 110.3(11)
Cl9 C97 Cl10 110.5(10)
Cl11 C97 Cl10 110.1(10)

loop_
_geom_bond_atom_site_label_1
_geom_bond_atom_site_label_2
_geom_bond_distance
Pt C1 2.051(9)
Pt C6 2.096(11)
Pt C5 2.153(10)
Pt Cl2 2.333(2)
Pt Cl1 2.440(2)
P C12 1.772(10)
P C21 1.797(10)
P C31 1.804(10)
P C9 1.834(10)
O1 C10 1.179(12)
O2 C10 1.345(12)
O2 C11 1.455(14)
C1 C2 1.517(13)
C1 C8 1.539(13)
C2 C3 1.537(12)
C2 C9 1.569(13)
C3 C4 1.525(14)
C4 C5 1.49(2)
C5 C6 1.40(2)
C6 C7 1.53(2)
C7 C8 1.54(2)
C9 C10 1.539(14)
C12 C17 1.386(14)
C12 C13 1.420(14)
C13 C14 1.381(14)
C14 C15 1.40(2)
C15 C16 1.37(2)
C16 C17 1.371(15)
C21 C22 1.374(14)
C21 C26 1.398(14)
C22 C23 1.380(15)
C23 C24 1.35(2)
C24 C25 1.41(2)
C25 C26 1.379(15)
C31 C36 1.358(14)
C31 C32 1.40(2)
C32 C33 1.39(2)
C33 C34 1.36(2)
C34 C35 1.37(2)
C35 C36 1.396(15)
C99 Cl3 1.739(12)
C99 Cl5 1.743(11)
C99 Cl4 1.746(12)
C98 Cl7 1.716(12)
C98 Cl6 1.726(13)
C98 Cl8 1.743(11)
C97 Cl9 1.72(2)
C97 Cl11 1.76(2)
C97 Cl10 1.77(2)
